data_7059219
loop_
_publ_author_name
'Li, Bai-Ling'
'Wang, Jun-Ku'
'Gao, Jin-Sheng'
'Yu, Ying-Hui'
'Ma, Dong-Sheng'

_publ_section_title
;
 A semi-rigid tricarboxylate ligand based Co(ii) coordination polymer:
 construction and applications in multiple sensing
;
_journal_issue 9
_journal_name_full 'New Journal of Chemistry'
_journal_page_first 3664
_journal_page_last 3671
_journal_paper_doi 10.1039/C9NJ05766H
_journal_volume 44
_journal_year 2020
_chemical_formula_moiety 'C17 H16 Co2 O10, 2(H2 O)'
_chemical_formula_sum 'C17 H20 Co2 O12'
_chemical_formula_weight 534.19
_space_group_crystal_system triclinic
_space_group_IT_number 2
_space_group_name_Hall '-P 1'
_space_group_name_H-M_alt 'P -1'
_atom_sites_solution_hydrogens mixed
_audit_creation_method SHELXL-2014/7
_audit_update_record
;
2020-01-16 deposited with the CCDC.	2020-01-20 downloaded from the CCDC.
;
_cell_angle_alpha 72.3400(10)
_cell_angle_beta 84.6560(10)
_cell_angle_gamma 76.0530(10)
_cell_formula_units_Z 2
_cell_length_a 7.4330(2)
_cell_length_b 10.9372(2)
_cell_length_c 14.2039(3)
_cell_measurement_reflns_used 9882
_cell_measurement_temperature 98(2)
_cell_measurement_theta_max 26.37
_cell_measurement_theta_min 2.82
_cell_volume 1067.62(4)
_computing_cell_refinement 'Bruker D8 Venture'
_computing_data_collection 'Bruker D8 Venture'
_computing_data_reduction 'Bruker D8 Venture'
_computing_molecular_graphics 'Bruker SHELXTL'
_computing_publication_material 'Bruker SHELXTL'
_computing_structure_refinement 'SHELXL-2014/7 (Sheldrick, 2015)'
_computing_structure_solution 'SHELXT-2014/7 (Sheldrick, 2015)'
_diffrn_ambient_temperature 98(2)
_diffrn_measured_fraction_theta_full 0.999
_diffrn_measured_fraction_theta_max 0.999
_diffrn_measurement_device_type 'D8 VENTURE PHOTON II'
_diffrn_measurement_method 'phi and omega scans'
_diffrn_radiation_type MoK\a
_diffrn_radiation_wavelength 0.71073
_diffrn_reflns_av_R_equivalents 0.0373
_diffrn_reflns_av_unetI/netI 0.0215
_diffrn_reflns_Laue_measured_fraction_full 0.999
_diffrn_reflns_Laue_measured_fraction_max 0.999
_diffrn_reflns_limit_h_max 9
_diffrn_reflns_limit_h_min -9
_diffrn_reflns_limit_k_max 13
_diffrn_reflns_limit_k_min -13
_diffrn_reflns_limit_l_max 17
_diffrn_reflns_limit_l_min -17
_diffrn_reflns_number 33131
_diffrn_reflns_point_group_measured_fraction_full 0.999
_diffrn_reflns_point_group_measured_fraction_max 0.999
_diffrn_reflns_theta_full 25.242
_diffrn_reflns_theta_max 26.383
_diffrn_reflns_theta_min 2.824
_diffrn_source 'fine-focus sealed tube'
_exptl_absorpt_coefficient_mu 1.614
_exptl_absorpt_correction_T_max 0.855
_exptl_absorpt_correction_T_min 0.830
_exptl_absorpt_correction_type multi-scan
_exptl_absorpt_process_details 'SADABS; Bruker, 2014'
_exptl_crystal_colour purple
_exptl_crystal_density_diffrn 1.662
_exptl_crystal_description block
_exptl_crystal_F_000 544
_exptl_crystal_size_max 0.120
_exptl_crystal_size_mid 0.110
_exptl_crystal_size_min 0.100
_refine_diff_density_max 0.771
_refine_diff_density_min -0.535
_refine_diff_density_rms 0.073
_refine_ls_extinction_method none
_refine_ls_goodness_of_fit_ref 1.063
_refine_ls_hydrogen_treatment constr
_refine_ls_matrix_type full
_refine_ls_number_parameters 336
_refine_ls_number_reflns 4380
_refine_ls_number_restraints 37
_refine_ls_restrained_S_all 1.110
_refine_ls_R_factor_all 0.0445
_refine_ls_R_factor_gt 0.0350
_refine_ls_shift/su_max 0.001
_refine_ls_shift/su_mean 0.000
_refine_ls_structure_factor_coef Fsqd
_refine_ls_weighting_details 'w=1/[\s^2^(Fo^2^)+(0.0483P)^2^+1.4806P] where P=(Fo^2^+2Fc^2^)/3'
_refine_ls_weighting_scheme calc
_refine_ls_wR_factor_gt 0.0954
_refine_ls_wR_factor_ref 0.1020
_reflns_Friedel_coverage 0.000
_reflns_number_gt 3723
_reflns_number_total 4380
_reflns_threshold_expression 'I > 2\s(I)'
_cod_data_source_file c9nj05766h2.cif
_cod_data_source_block mo_1202_343_0m_a
_cod_depositor_comments
;Adding full bibliography for 7059219.cif.

 Adding full bibliography for 7059219.cif.
;
_cod_database_code 7059219
_shelx_shelxl_version_number 2014/7
_shelx_space_group_comment
;
The symmetry employed for this shelxl refinement is uniquely defined
by the following loop, which should always be used as a source of
symmetry information in preference to the above space-group names.
They are only intended as comments.
;
_shelx_estimated_absorpt_t_min 0.830
_shelx_estimated_absorpt_t_max 0.855

loop_
_space_group_symop_operation_xyz
'x, y, z'
'-x, -y, -z'

loop_
_atom_site_label
_atom_site_type_symbol
_atom_site_fract_x
_atom_site_fract_y
_atom_site_fract_z
_atom_site_U_iso_or_equiv
_atom_site_adp_type
_atom_site_occupancy
_atom_site_site_symmetry_order
_atom_site_calc_flag
_atom_site_refinement_flags_posn
_atom_site_refinement_flags_adp
_atom_site_refinement_flags_occupancy
_atom_site_disorder_assembly
_atom_site_disorder_group
C1 C 0.1609(4) 0.4319(3) 0.1613(2) 0.0279(6) Uani 1 1 d . . . . .
H1 H 0.0825 0.4641 0.1058 0.033 Uiso 1 1 calc R U . . .
C2 C 0.2110(4) 0.2972(3) 0.2086(2) 0.0287(6) Uani 1 1 d . . . . .
C3 C 0.3228(5) 0.2514(3) 0.2912(2) 0.0346(7) Uani 1 1 d . . . . .
H3 H 0.3564 0.1594 0.3230 0.042 Uiso 1 1 calc R U . . .
C4 C 0.3864(5) 0.3367(3) 0.3281(2) 0.0389(8) Uani 1 1 d . . . . .
C5 C 0.3361(5) 0.4709(3) 0.2792(2) 0.0397(8) Uani 1 1 d . . . . .
H5 H 0.3775 0.5312 0.3034 0.048 Uiso 1 1 calc R U . . .
C6 C 0.2267(4) 0.5188(3) 0.1959(2) 0.0289(6) Uani 1 1 d . . . . .
C7 C 0.1904(4) 0.6642(3) 0.1438(2) 0.0285(6) Uani 1 1 d . . . . .
C8 C 0.1567(4) 0.1975(3) 0.1705(2) 0.0293(6) Uani 1 1 d . . . . .
C9 C 0.5063(5) 0.2877(3) 0.4161(3) 0.0482(9) Uani 1 1 d . . . . .
C12 C 0.7343(6) 0.1975(4) 0.5790(3) 0.0567(11) Uani 1 1 d . . . . .
C10 C 0.4851(8) 0.1912(5) 0.4939(4) 0.0384(13) Uani 0.639(6) 1 d . . P A 1
H10 H 0.3873 0.1487 0.4949 0.046 Uiso 0.639(6) 1 calc R U P A 1
C11 C 0.5989(8) 0.1475(6) 0.5755(4) 0.0421(14) Uani 0.639(6) 1 d . . P A 1
H11 H 0.5742 0.0778 0.6304 0.050 Uiso 0.639(6) 1 calc R U P A 1
C13 C 0.7826(11) 0.3011(7) 0.4921(6) 0.079(3) Uani 0.639(6) 1 d . . P A 1
H13 H 0.8876 0.3362 0.4923 0.095 Uiso 0.639(6) 1 calc R U P A 1
C14 C 0.6690(11) 0.3453(6) 0.4101(5) 0.071(3) Uani 0.639(6) 1 d . . P A 1
H14 H 0.6955 0.4105 0.3523 0.085 Uiso 0.639(6) 1 calc R U P A 1
C10' C 0.6061(16) 0.1589(9) 0.4442(8) 0.048(3) Uani 0.361(6) 1 d . . P A 2
H10' H 0.6009 0.1041 0.4044 0.058 Uiso 0.361(6) 1 d R U P A 2
C11' C 0.7223(19) 0.1098(11) 0.5244(9) 0.062(4) Uani 0.361(6) 1 d . . P A 2
H11' H 0.7817 0.0191 0.5463 0.075 Uiso 0.361(6) 1 d R U P A 2
C13' C 0.587(2) 0.2998(13) 0.5761(9) 0.075(5) Uani 0.361(6) 1 d . . P A 2
H13' H 0.5651 0.3407 0.6275 0.090 Uiso 0.361(6) 1 d R U P A 2
C14' C 0.475(2) 0.3502(12) 0.4917(9) 0.071(4) Uani 0.361(6) 1 d . . P A 2
H14' H 0.3712 0.4218 0.4888 0.085 Uiso 0.361(6) 1 d R U P A 2
O5 O 0.8449(4) 0.1502(3) 0.66245(19) 0.0590(7) Uani 1 1 d . . . . .
C16 C 1.1373(5) 0.0566(4) 0.7391(3) 0.0421(8) Uani 1 1 d . . . . .
C15 C 1.0383(10) 0.1608(9) 0.6450(5) 0.061(2) Uani 0.628(8) 1 d D . P B 1
H15 H 1.0893 0.1361 0.5840 0.073 Uiso 0.628(8) 1 d R U P B 1
C17 C 1.0789(17) 0.2959(11) 0.6369(9) 0.118(3) Uani 0.628(8) 1 d D U P B 1
H17A H 1.1832 0.3076 0.5901 0.177 Uiso 0.628(8) 1 d R U P B 1
H17B H 1.1125 0.2978 0.7015 0.177 Uiso 0.628(8) 1 d R U P B 1
H17C H 0.9706 0.3672 0.6126 0.177 Uiso 0.628(8) 1 d R U P B 1
C15' C 1.0341(15) 0.0993(11) 0.6430(8) 0.0379(18) Uani 0.372(8) 1 d D U P B 2
H15' H 1.0263 0.0107 0.6398 0.046 Uiso 0.372(8) 1 d R U P B 2
C17' C 1.071(2) 0.0016(15) 0.5852(11) 0.087(3) Uani 0.372(8) 1 d D U P B 2
H17D H 0.9696 0.0512 0.5397 0.131 Uiso 0.372(8) 1 d R U P B 2
H17E H 1.1393 -0.0746 0.5642 0.131 Uiso 0.372(8) 1 d R U P B 2
H17F H 1.1550 0.0584 0.5849 0.131 Uiso 0.372(8) 1 d R U P B 2
Co1 Co 0.08461(5) 0.88046(3) -0.04445(3) 0.02589(12) Uani 1 1 d . . . . .
Co2 Co 0.24159(6) 0.91909(3) 0.16491(3) 0.03072(13) Uani 1 1 d D . . . .
O1 O 0.2742(3) 0.7289(2) 0.17623(19) 0.0442(6) Uani 1 1 d . . . . .
O2 O 0.0829(3) 0.71111(19) 0.07216(16) 0.0370(5) Uani 1 1 d . . . . .
O3 O 0.0157(3) 0.23133(19) 0.11810(16) 0.0342(5) Uani 1 1 d . . . . .
O4 O 0.2626(3) 0.0847(2) 0.19321(19) 0.0443(6) Uani 1 1 d . . . . .
O6 O 1.0459(3) 0.0372(2) 0.81864(15) 0.0331(5) Uani 1 1 d . . . . .
O7 O 1.3065(4) 0.0168(3) 0.7312(2) 0.0632(8) Uani 1 1 d . . . . .
O8 O 0.3655(3) 0.8051(2) -0.08598(18) 0.0438(6) Uani 1 1 d . . . . .
H8A H 0.4468 0.7916 -0.0548 0.066 Uiso 1 1 d R U . . .
H8B H 0.3774 0.8503 -0.1310 0.066 Uiso 1 1 d R U . . .
O9 O 0.1747(3) 1.00113(18) 0.02035(14) 0.0276(4) Uani 1 1 d D . . . .
H9 H 0.2680 1.0376 -0.0182 0.041 Uiso 1 1 d DR U . . .
O10 O 0.5294(3) 0.8878(3) 0.1462(2) 0.0593(8) Uani 1 1 d D . . . .
H10A H 0.5793 0.8154 0.1337 0.089 Uiso 1 1 d DR U . . .
H10B H 0.5827 0.8962 0.1937 0.089 Uiso 1 1 d DR U . . .
O11 O 0.6865(4) 0.7008(3) 0.0571(3) 0.0721(9) Uani 1 1 d D . . . .
H11A H 0.6938 0.6018 0.0796 0.108 Uiso 1 1 d DR U . . .
H11B H 0.8237 0.7034 0.0444 0.108 Uiso 1 1 d DR U . . .
O12 O 0.6958(5) 0.4412(4) 0.1156(4) 0.1227(19) Uani 1 1 d D . . . .
H12A H 0.8177 0.3705 0.1212 0.184 Uiso 1 1 d DR U . . .
H12B H 0.5803 0.3990 0.1171 0.184 Uiso 1 1 d DR U . . .

loop_
_atom_site_aniso_label
_atom_site_aniso_U_11
_atom_site_aniso_U_22
_atom_site_aniso_U_33
_atom_site_aniso_U_23
_atom_site_aniso_U_13
_atom_site_aniso_U_12
C1 0.0373(15) 0.0180(13) 0.0293(14) -0.0058(11) -0.0165(12) -0.0034(11)
C2 0.0361(15) 0.0184(13) 0.0340(15) -0.0085(11) -0.0147(12) -0.0042(11)
C3 0.0498(18) 0.0157(13) 0.0380(16) -0.0034(11) -0.0234(14) -0.0039(12)
C4 0.053(2) 0.0245(15) 0.0409(17) -0.0076(13) -0.0269(15) -0.0048(13)
C5 0.057(2) 0.0209(14) 0.0453(18) -0.0074(13) -0.0294(16) -0.0074(13)
C6 0.0373(16) 0.0171(13) 0.0333(15) -0.0065(11) -0.0145(12) -0.0036(11)
C7 0.0342(15) 0.0170(13) 0.0350(15) -0.0063(11) -0.0106(12) -0.0050(11)
C8 0.0388(16) 0.0183(13) 0.0329(15) -0.0068(11) -0.0145(12) -0.0061(11)
C9 0.065(2) 0.0295(16) 0.051(2) -0.0112(15) -0.0399(18) 0.0002(16)
C12 0.066(3) 0.053(2) 0.048(2) -0.0156(17) -0.0395(19) 0.0091(19)
C10 0.039(3) 0.038(3) 0.037(3) -0.004(2) -0.013(2) -0.010(2)
C11 0.046(3) 0.048(3) 0.026(2) 0.001(2) -0.009(2) -0.012(3)
C13 0.092(6) 0.067(4) 0.077(5) 0.022(4) -0.061(4) -0.049(4)
C14 0.086(5) 0.049(4) 0.073(4) 0.023(3) -0.055(4) -0.039(4)
C10' 0.066(7) 0.032(5) 0.048(6) -0.012(4) -0.033(6) 0.000(5)
C11' 0.088(9) 0.039(6) 0.054(7) -0.012(5) -0.048(7) 0.013(6)
C13' 0.098(10) 0.067(8) 0.061(7) -0.042(6) -0.053(7) 0.026(7)
C14' 0.096(10) 0.053(7) 0.062(7) -0.034(6) -0.055(7) 0.028(6)
O5 0.0528(15) 0.077(2) 0.0401(13) -0.0139(13) -0.0275(12) 0.0039(14)
C16 0.0409(19) 0.047(2) 0.0404(18) -0.0107(15) -0.0162(15) -0.0107(15)
C15 0.065(4) 0.062(5) 0.048(4) 0.001(3) -0.028(3) -0.012(4)
C17 0.118(3) 0.118(3) 0.118(3) -0.0342(10) -0.0025(2) -0.0264(7)
C15' 0.0379(18) 0.0379(18) 0.0379(18) -0.0110(5) -0.00083(11) -0.0085(4)
C17' 0.087(3) 0.087(3) 0.087(3) -0.0254(10) -0.0019(2) -0.0195(8)
Co1 0.0314(2) 0.01591(19) 0.0314(2) -0.00584(15) -0.01501(16) -0.00316(15)
Co2 0.0368(2) 0.01517(19) 0.0428(2) -0.00834(16) -0.02343(18) -0.00215(15)
O1 0.0554(14) 0.0175(10) 0.0621(15) -0.0075(10) -0.0331(12) -0.0058(9)
O2 0.0508(13) 0.0209(10) 0.0387(12) 0.0006(9) -0.0233(10) -0.0102(9)
O3 0.0430(12) 0.0210(10) 0.0412(12) -0.0098(9) -0.0229(10) -0.0028(9)
O4 0.0492(13) 0.0196(10) 0.0697(16) -0.0181(10) -0.0356(12) 0.0013(9)
O6 0.0366(11) 0.0292(11) 0.0313(11) -0.0040(8) -0.0135(9) -0.0049(9)
O7 0.0407(15) 0.097(2) 0.0461(15) -0.0129(15) -0.0077(12) -0.0113(15)
O8 0.0374(12) 0.0360(13) 0.0551(14) -0.0099(11) -0.0073(11) -0.0047(10)
O9 0.0299(10) 0.0208(9) 0.0341(10) -0.0072(8) -0.0121(8) -0.0062(8)
O10 0.0406(13) 0.0422(14) 0.107(2) -0.0370(15) -0.0258(14) -0.0026(11)
O11 0.0548(17) 0.0493(17) 0.108(3) -0.0237(17) 0.0098(17) -0.0064(14)
O12 0.076(2) 0.056(2) 0.250(6) -0.071(3) 0.046(3) -0.0240(19)

loop_
_atom_type_symbol
_atom_type_description
_atom_type_scat_dispersion_real
_atom_type_scat_dispersion_imag
_atom_type_scat_source
C C 0.0033 0.0016 'International Tables Vol C Tables 4.2.6.8 and 6.1.1.4'
H H 0.0000 0.0000 'International Tables Vol C Tables 4.2.6.8 and 6.1.1.4'
Co Co 0.3494 0.9721 'International Tables Vol C Tables 4.2.6.8 and 6.1.1.4'
O O 0.0106 0.0060 'International Tables Vol C Tables 4.2.6.8 and 6.1.1.4'

loop_
_geom_angle_atom_site_label_1
_geom_angle_atom_site_label_2
_geom_angle_atom_site_label_3
_geom_angle
_geom_angle_site_symmetry_1
_geom_angle_site_symmetry_3
C6 C1 C2 119.4(2) . .
C6 C1 H1 120.3 . .
C2 C1 H1 120.3 . .
C3 C2 C1 119.8(2) . .
C3 C2 C8 118.1(2) . .
C1 C2 C8 122.1(2) . .
C4 C3 C2 121.6(3) . .
C4 C3 H3 119.2 . .
C2 C3 H3 119.2 . .
C3 C4 C5 117.7(3) . .
C3 C4 C9 121.6(3) . .
C5 C4 C9 120.6(3) . .
C6 C5 C4 121.6(3) . .
C6 C5 H5 119.2 . .
C4 C5 H5 119.2 . .
C5 C6 C1 119.8(2) . .
C5 C6 C7 117.9(2) . .
C1 C6 C7 122.3(2) . .
O1 C7 O2 125.1(3) . .
O1 C7 C6 115.8(2) . .
O2 C7 C6 119.1(2) . .
O3 C8 O4 125.1(3) . .
O3 C8 C2 119.5(2) . .
O4 C8 C2 115.4(2) . .
C10' C9 C14' 114.8(6) . .
C10 C9 C14 118.4(4) . .
C10 C9 C4 124.3(4) . .
C10' C9 C4 120.3(5) . .
C14' C9 C4 121.2(5) . .
C14 C9 C4 117.0(4) . .
C11 C12 O5 120.1(4) . .
C13' C12 O5 117.8(5) . .
C13' C12 C11' 117.2(7) . .
O5 C12 C11' 119.0(5) . .
C11 C12 C13 120.0(4) . .
O5 C12 C13 119.8(4) . .
C9 C10 C11 123.2(5) . .
C9 C10 H10 118.4 . .
C11 C10 H10 118.4 . .
C12 C11 C10 122.1(5) . .
C12 C11 H11 118.9 . .
C10 C11 H11 118.9 . .
C14 C13 C12 118.0(5) . .
C14 C13 H13 121.0 . .
C12 C13 H13 121.0 . .
C13 C14 C9 117.9(5) . .
C13 C14 H14 121.1 . .
C9 C14 H14 121.1 . .
C9 C10' C11' 122.3(9) . .
C9 C10' H10' 118.5 . .
C11' C10' H10' 119.1 . .
C10' C11' C12 117.4(9) . .
C10' C11' H11' 121.2 . .
C12 C11' H11' 121.1 . .
C12 C13' C14' 118.7(9) . .
C12 C13' H13' 120.6 . .
C14' C13' H13' 120.6 . .
C9 C14' C13' 120.3(9) . .
C9 C14' H14' 120.0 . .
C13' C14' H14' 119.4 . .
C12 O5 C15' 114.1(5) . .
C12 O5 C15 115.9(4) . .
O7 C16 O6 125.0(3) . .
O7 C16 C15' 114.6(5) . .
O6 C16 C15' 118.4(5) . .
O7 C16 C15 116.2(4) . .
O6 C16 C15 117.7(4) . .
O5 C15 C17 116.7(8) . .
O5 C15 C16 102.9(5) . .
C17 C15 C16 108.4(7) . .
O5 C15 H15 110.4 . .
C17 C15 H15 108.0 . .
C16 C15 H15 110.3 . .
C15 C17 H17A 107.4 . .
C15 C17 H17B 110.2 . .
H17A C17 H17B 109.5 . .
C15 C17 H17C 110.7 . .
H17A C17 H17C 109.5 . .
H17B C17 H17C 109.5 . .
O5 C15' C17' 115.7(10) . .
O5 C15' C16 108.1(7) . .
C17' C15' C16 115.8(10) . .
O5 C15' H15' 99.5 . .
C17' C15' H15' 32.1 . .
C16 C15' H15' 98.7 . .
O5 C15' H17F 148.2 . .
C17' C15' H17F 40.5 . .
C16 C15' H17F 102.9 . .
H15' C15' H17F 68.3 . .
C15' C17' H15' 39.3 . .
C15' C17' H17D 93.5 . .
H15' C17' H17D 103.0 . .
C15' C17' H17E 156.7 . .
H15' C17' H17E 133.3 . .
H17D C17' H17E 109.5 . .
C15' C17' H17F 56.5 . .
H15' C17' H17F 89.5 . .
H17D C17' H17F 109.5 . .
H17E C17' H17F 109.5 . .
O9 Co1 O2 103.17(8) . .
O9 Co1 O9 81.01(8) . 2_575
O2 Co1 O9 100.37(9) . 2_575
O9 Co1 O3 176.16(7) . 2_565
O2 Co1 O3 80.37(8) . 2_565
O9 Co1 O3 96.97(8) 2_575 2_565
O9 Co1 O8 90.32(9) . .
O2 Co1 O8 92.15(9) . .
O9 Co1 O8 166.10(8) 2_575 .
O3 Co1 O8 91.02(9) 2_565 .
O9 Co1 O6 89.75(8) . 1_464
O2 Co1 O6 166.52(8) . 1_464
O9 Co1 O6 77.59(8) 2_575 1_464
O3 Co1 O6 86.62(8) 2_565 1_464
O8 Co1 O6 91.61(9) . 1_464
O1 Co2 O4 160.82(9) . 1_565
O1 Co2 O9 100.38(9) . .
O4 Co2 O9 97.42(9) 1_565 .
O1 Co2 O6 97.28(9) . 2_666
O4 Co2 O6 92.46(9) 1_565 2_666
O9 Co2 O6 81.07(8) . 2_666
O1 Co2 O10 86.28(10) . .
O4 Co2 O10 84.28(10) 1_565 .
O9 Co2 O10 97.84(11) . .
O6 Co2 O10 176.41(9) 2_666 .
C7 O1 Co2 134.74(19) . .
C7 O2 Co1 126.82(19) . .
C8 O3 Co1 128.55(18) . 2_565
C8 O4 Co2 129.85(19) . 1_545
C16 O6 Co2 126.7(2) . 2_666
C16 O6 Co1 132.6(2) . 1_646
Co2 O6 Co1 93.64(9) 2_666 1_646
Co1 O8 H8A 124.2 . .
Co1 O8 H8B 102.7 . .
H8A O8 H8B 109.5 . .
Co2 O9 Co1 115.17(9) . .
Co2 O9 Co1 96.49(9) . 2_575
Co1 O9 Co1 98.99(8) . 2_575
Co2 O9 H9 112.8 . .
Co1 O9 H9 110.8 . .
Co1 O9 H9 121.6 2_575 .
Co2 O10 H10A 113.5 . .
Co2 O10 H10B 113.2 . .
H10A O10 H10B 111.2 . .
H11A O11 H11B 101.4 . .
H12A O12 H12B 110.3 . .

loop_
_geom_bond_atom_site_label_1
_geom_bond_atom_site_label_2
_geom_bond_distance
_geom_bond_site_symmetry_2
C1 C6 1.392(4) .
C1 C2 1.393(4) .
C1 H1 0.9500 .
C2 C3 1.393(4) .
C2 C8 1.502(4) .
C3 C4 1.387(4) .
C3 H3 0.9500 .
C4 C5 1.394(4) .
C4 C9 1.488(4) .
C5 C6 1.390(4) .
C5 H5 0.9500 .
C6 C7 1.505(4) .
C7 O1 1.251(3) .
C7 O2 1.255(3) .
C8 O3 1.257(3) .
C8 O4 1.259(3) .
C9 C10 1.303(6) .
C9 C10' 1.380(10) .
C9 C14' 1.413(11) .
C9 C14 1.478(7) .
C12 C11 1.267(7) .
C12 C13' 1.357(12) .
C12 O5 1.398(4) .
C12 C11' 1.425(12) .
C12 C13 1.483(8) .
C10 C11 1.393(7) .
C10 H10 0.9500 .
C11 H11 0.9500 .
C13 C14 1.395(8) .
C13 H13 0.9500 .
C14 H14 0.9500 .
C10' C11' 1.387(13) .
C10' H10' 0.9500 .
C11' H11' 0.9500 .
C13' C14' 1.415(13) .
C13' H13' 0.9500 .
C14' H14' 0.9500 .
O5 C15' 1.417(11) .
O5 C15 1.463(8) .
C16 O7 1.234(4) .
C16 O6 1.251(4) .
C16 C15' 1.518(11) .
C16 C15 1.575(7) .
C15 C17 1.547(13) .
C15 H15 0.9997 .
C17 H17A 0.9800 .
C17 H17B 0.9800 .
C17 H17C 0.9800 .
C15' C17' 1.497(15) .
C15' H15' 1.0000 .
C15' H17F 1.2581 .
C17' H15' 0.8393 .
C17' H17D 0.9800 .
C17' H17E 0.9800 .
C17' H17F 0.9800 .
Co1 O9 2.0772(18) .
Co1 O2 2.079(2) .
Co1 O9 2.110(2) 2_575
Co1 O3 2.1225(19) 2_565
Co1 O8 2.150(2) .
Co1 O6 2.156(2) 1_464
Co2 O1 1.994(2) .
Co2 O4 2.014(2) 1_565
Co2 O9 2.0313(19) .
Co2 O6 2.081(2) 2_666
Co2 O10 2.088(3) .
O3 Co1 2.1226(19) 2_565
O4 Co2 2.014(2) 1_545
O6 Co2 2.081(2) 2_666
O6 Co1 2.156(2) 1_646
O8 H8A 0.7417 .
O8 H8B 0.6929 .
O9 Co1 2.110(2) 2_575
O9 H9 0.9328 .
O10 H10A 0.8538 .
O10 H10B 0.8514 .
O11 H11A 1.0210 .
O11 H11B 1.0248 .
O12 H12A 1.0308 .
O12 H12B 1.0643 .

loop_
_geom_hbond_atom_site_label_D
_geom_hbond_atom_site_label_H
_geom_hbond_atom_site_label_A
_geom_hbond_distance_DH
_geom_hbond_distance_HA
_geom_hbond_distance_DA
_geom_hbond_angle_DHA
_geom_hbond_site_symmetry_A
O8 H8A O11 0.74 2.32 3.051(4) 166.7 .
O8 H8B O7 0.69 2.23 2.893(4) 159.5 1_464
O9 H9 O10 0.93 2.33 3.238(4) 164.9 2_675
O10 H10A O11 0.85 1.89 2.700(4) 158.0 .
O10 H10B O7 0.85 1.97 2.778(4) 158.2 2_766
O11 H11A O12 1.02 1.67 2.691(5) 177.5 .
O11 H11B O2 1.02 2.03 3.005(4) 158.5 1_655
O11 H11B O3 1.02 2.48 3.208(4) 127.3 2_665
O12 H12A O3 1.03 1.85 2.873(4) 169.9 1_655
O12 H12B O8 1.06 2.34 2.993(4) 118.2 2_665
